data_7125913
loop_
_publ_author_name
'Shen, Lingyi'
'Zhao, Yanxia'
'Dai, Dihua'
'Yang, Ying-Wei'
'Wu, Biao'
'Yang, Xiao-Juan'

_publ_section_title
;
 Stabilization of Grignard reagents by a pillar[5]arene host - Schlenk
 equilibria and Grignard reactions.
;
_journal_issue 9
_journal_name_full 'Chemical communications (Cambridge, England)'
_journal_page_first 1381
_journal_page_last 1384
_journal_paper_doi 10.1039/c9cc08728a
_journal_volume 56
_journal_year 2020
_chemical_formula_moiety 'C24 H51 Mg2 O2, C45 H50 O10'
_chemical_formula_sum 'C69 H101 Mg2 O12'
_chemical_formula_weight 1171.11
_space_group_crystal_system monoclinic
_space_group_IT_number 14
_space_group_name_Hall '-P 2ybc'
_space_group_name_H-M_alt 'P 1 21/c 1'
_atom_sites_solution_hydrogens mixed
_audit_creation_date 2019-06-22
_audit_creation_method
;
Olex2 1.2
(compiled 2018.05.29 svn.r3508 for OlexSys, GUI svn.r5506)
;
_audit_update_record
;
2019-07-23 deposited with the CCDC.	2020-01-07 downloaded from the CCDC.
;
_cell_angle_alpha 90
_cell_angle_beta 96.985(4)
_cell_angle_gamma 90
_cell_formula_units_Z 4
_cell_length_a 13.392(4)
_cell_length_b 21.180(6)
_cell_length_c 23.936(7)
_cell_measurement_reflns_used 9484
_cell_measurement_temperature 153(2)
_cell_measurement_theta_max 25.045
_cell_measurement_theta_min 2.156
_cell_volume 6739(3)
_computing_cell_refinement 'SAINT v8.34A (Bruker, 2013)'
_computing_data_collection 'Bruker APEX2'
_computing_data_reduction 'SAINT v8.34A (Bruker, 2013)'
_computing_molecular_graphics 'Olex2 (Dolomanov et al., 2009)'
_computing_publication_material 'Olex2 (Dolomanov et al., 2009)'
_computing_structure_refinement 'XL (Sheldrick, 2008)'
_computing_structure_solution 'SHELXS-97 (Sheldrick 2008)'
_diffrn_ambient_temperature 153.15
_diffrn_detector_area_resol_mean 'fine-focus sealed tube'
_diffrn_measured_fraction_theta_full 0.987
_diffrn_measured_fraction_theta_max 0.981
_diffrn_measurement_device_type 'Bruker APEX-II CCD'
_diffrn_measurement_method '\f and \w scans'
_diffrn_radiation_type MoK\a
_diffrn_radiation_wavelength 0.71073
_diffrn_reflns_av_R_equivalents 0.0795
_diffrn_reflns_av_unetI/netI 0.0869
_diffrn_reflns_Laue_measured_fraction_full 0.987
_diffrn_reflns_Laue_measured_fraction_max 0.981
_diffrn_reflns_limit_h_max 16
_diffrn_reflns_limit_h_min -12
_diffrn_reflns_limit_k_max 25
_diffrn_reflns_limit_k_min -25
_diffrn_reflns_limit_l_max 28
_diffrn_reflns_limit_l_min -28
_diffrn_reflns_number 41094
_diffrn_reflns_point_group_measured_fraction_full 0.987
_diffrn_reflns_point_group_measured_fraction_max 0.981
_diffrn_reflns_theta_full 25.242
_diffrn_reflns_theta_max 25.320
_diffrn_reflns_theta_min 1.714
_exptl_absorpt_coefficient_mu 0.094
_exptl_absorpt_correction_T_max 0.7452
_exptl_absorpt_correction_T_min 0.4591
_exptl_absorpt_correction_type multi-scan
_exptl_absorpt_process_details
;
SADABS-2014/5 (Bruker,2014/5) was used for absorption correction.
wR2(int) was 0.1434 before and 0.0833 after correction.
The Ratio of minimum to maximum transmission is 0.6161.
The \l/2 correction factor is 0.00150.
;
_exptl_crystal_colour colorless
_exptl_crystal_density_diffrn 1.154
_exptl_crystal_density_meas ?
_exptl_crystal_description block
_exptl_crystal_F_000 2540
_exptl_crystal_size_max 0.3
_exptl_crystal_size_mid 0.25
_exptl_crystal_size_min 0.2
_refine_diff_density_max 0.768
_refine_diff_density_min -0.483
_refine_diff_density_rms 0.082
_refine_ls_extinction_method none
_refine_ls_goodness_of_fit_ref 1.029
_refine_ls_hydrogen_treatment mixed
_refine_ls_matrix_type full
_refine_ls_number_parameters 778
_refine_ls_number_reflns 12056
_refine_ls_number_restraints 8
_refine_ls_restrained_S_all 1.031
_refine_ls_R_factor_all 0.1677
_refine_ls_R_factor_gt 0.0976
_refine_ls_shift/su_max 0.001
_refine_ls_shift/su_mean 0.000
_refine_ls_structure_factor_coef Fsqd
_refine_ls_weighting_details 'w=1/[\s^2^(Fo^2^)+(0.1328P)^2^+17.2178P] where P=(Fo^2^+2Fc^2^)/3'
_refine_ls_weighting_scheme calc
_refine_ls_wR_factor_gt 0.2524
_refine_ls_wR_factor_ref 0.3098
_reflns_Friedel_coverage 0.000
_reflns_number_gt 6623
_reflns_number_total 12056
_reflns_threshold_expression 'I > 2\s(I)'
_cod_data_source_file c9cc08728a2.cif
_cod_data_source_block 3
_cod_depositor_comments
;
The following automatic conversions were performed:

data item '_exptl_crystal_density_meas' value 'not measured' was
changed to '?' -- the value is perceived as not measured.

Automatic conversion script
Id: cif_fix_values 7556 2019-12-06 15:28:31Z antanas 
;
_cod_database_code 7125913
_shelx_shelxl_version_number 2014/7
_shelx_space_group_comment
;
The symmetry employed for this shelxl refinement is uniquely defined
by the following loop, which should always be used as a source of
symmetry information in preference to the above space-group names.
They are only intended as comments.
;
_shelx_estimated_absorpt_t_max 0.982
_shelx_estimated_absorpt_t_min 0.972
_olex2_refinement_description
;
1. Fixed Uiso
 At 1.2 times of:
  All C(H) groups, All C(H,H) groups
 At 1.5 times of:
  All C(H,H,H) groups
2. Restrained distances
 C13-H13A = C13-H13B
 0.96 with sigma of 0.02
3. Uiso/Uaniso restraints and constraints
Uanis(C14) \\sim Ueq: with sigma of 0.01 and sigma for terminal atoms of 0.02
4. Others
 Fixed Sof: H3A(0.5) H3B(0.5)
5.a Secondary CH2 refined with riding coordinates:
 C1(H1A,H1B), C2(H2A,H2B), C3(H3A,H3B), C6(H6A,H6B), C7(H7A,H7B), C9(H9A,H9B),
 C10(H10A,H10B), C11(H11A,H11B), C14(H14A,H14B), C15(H15A,H15B), C17(H17A,H17B),
  C18(H18A,H18B), C19(H19A,H19B), C20(H20A,H20B), C21(H21A,H21B), C22(H22A,
 H22B), C23(H23A,H23B), C24(H24A,H24B), C33(H33A,H33B), C42(H42A,H42B),
 C51(H51A,H51B), C60(H60A,H60B), C69(H69A,H69B)
5.b Aromatic/amide H refined with riding coordinates:
 C28(H28), C31(H31), C37(H37), C40(H40), C46(H46), C49(H49), C55(H55),
 C58(H58), C64(H64), C67(H67)
5.c Idealised Me refined as rotating group:
 C4(H4A,H4B,H4C), C8(H8A,H8B,H8C), C12(H12A,H12B,H12C), C16(H16A,H16B,H16C),
 C25(H25A,H25B,H25C), C26(H26A,H26B,H26C), C34(H34A,H34B,H34C), C35(H35A,H35B,
 H35C), C43(H43A,H43B,H43C), C44(H44A,H44B,H44C), C52(H52A,H52B,H52C), C53(H53A,
 H53B,H53C), C61(H61A,H61B,H61C), C62(H62A,H62B,H62C)
;
_olex2_submission_special_instructions 'No special instructions were received'

loop_
_space_group_symop_operation_xyz
'x, y, z'
'-x, y+1/2, -z+1/2'
'-x, -y, -z'
'x, -y-1/2, z-1/2'

loop_
_atom_site_label
_atom_site_type_symbol
_atom_site_fract_x
_atom_site_fract_y
_atom_site_fract_z
_atom_site_U_iso_or_equiv
_atom_site_adp_type
_atom_site_occupancy
_atom_site_site_symmetry_order
_atom_site_calc_flag
_atom_site_refinement_flags_posn
_atom_site_refinement_flags_adp
_atom_site_refinement_flags_occupancy
_atom_site_disorder_assembly
_atom_site_disorder_group
C1 C 0.3655(5) 0.2729(4) 0.1945(2) 0.067(2) Uani 1 1 d . . . A 4
H1A H 0.3951 0.2353 0.1782 0.081 Uiso 1 1 calc R . . A 4
H1B H 0.2915 0.2699 0.1856 0.081 Uiso 1 1 calc R . . A 4
C2 C 0.4022(6) 0.3331(5) 0.1651(4) 0.118(4) Uani 1 1 d . . . A 4
H2A H 0.4164 0.3648 0.1954 0.142 Uiso 1 1 calc R . . A 4
H2B H 0.4682 0.3216 0.1534 0.142 Uiso 1 1 calc R . . A 4
C3 C 0.3558(8) 0.3636(6) 0.1230(7) 0.180(7) Uani 1 1 d . . . . .
H3A H 0.2908 0.3769 0.1351 0.215 Uiso 0.5 1 calc R . P A .
H3B H 0.3392 0.3318 0.0930 0.215 Uiso 0.5 1 calc R . P A .
C4 C 0.3926(9) 0.4178(5) 0.0954(4) 0.117(4) Uani 1 1 d . . . B 4
H4A H 0.3699 0.4565 0.1126 0.176 Uiso 1 1 calc GR . . B 4
H4B H 0.3665 0.4170 0.0554 0.176 Uiso 1 1 calc GR . . B 4
H4C H 0.4663 0.4169 0.0996 0.176 Uiso 1 1 calc GR . . B 4
C5 C 0.3439(4) 0.3516(3) 0.3317(2) 0.0489(15) Uani 1 1 d . . . C 4
H5A H 0.272(5) 0.363(3) 0.352(3) 0.08(2) Uiso 1 1 d . . . . .
H5B H 0.330(8) 0.382(5) 0.292(5) 0.17(4) Uiso 1 1 d . . . . .
C6 C 0.4199(4) 0.3990(3) 0.3587(2) 0.0526(16) Uani 1 1 d . . . C 4
H6A H 0.4833 0.3939 0.3418 0.063 Uiso 1 1 calc R . . C 4
H6B H 0.4344 0.3890 0.3993 0.063 Uiso 1 1 calc R . . C 4
C7 C 0.3867(5) 0.4692(3) 0.3526(3) 0.0646(19) Uani 1 1 d . . . C 4
H7A H 0.3705 0.4793 0.3122 0.078 Uiso 1 1 calc R . . C 4
H7B H 0.3246 0.4750 0.3707 0.078 Uiso 1 1 calc R . . C 4
C8 C 0.4652(7) 0.5148(4) 0.3785(3) 0.086(2) Uani 1 1 d . . . C 4
H8A H 0.4764 0.5082 0.4193 0.129 Uiso 1 1 calc GR . . C 4
H8B H 0.4422 0.5581 0.3705 0.129 Uiso 1 1 calc GR . . C 4
H8C H 0.5283 0.5077 0.3625 0.129 Uiso 1 1 calc GR . . C 4
C9 C 0.3692(4) 0.2782(3) 0.4701(2) 0.0413(13) Uani 1 1 d . . . D 4
H9A H 0.3594 0.2389 0.4912 0.050 Uiso 1 1 calc R . . D 4
H9B H 0.4424 0.2866 0.4731 0.050 Uiso 1 1 calc R . . D 4
C10 C 0.3178(4) 0.3329(3) 0.4972(2) 0.0409(13) Uani 1 1 d . . . D 4
H10A H 0.3260 0.3715 0.4748 0.049 Uiso 1 1 calc R . . D 4
H10B H 0.2449 0.3237 0.4942 0.049 Uiso 1 1 calc R . . D 4
C11 C 0.3548(4) 0.3472(3) 0.5582(2) 0.0435(13) Uani 1 1 d . . . D 4
H11A H 0.3544 0.3076 0.5803 0.052 Uiso 1 1 calc R . . D 4
H11B H 0.4253 0.3621 0.5609 0.052 Uiso 1 1 calc R . . D 4
C12 C 0.2925(6) 0.3963(3) 0.5842(3) 0.0658(19) Uani 1 1 d . . . D 4
H12A H 0.2977 0.4367 0.5649 0.099 Uiso 1 1 calc GR . . D 4
H12B H 0.3176 0.4011 0.6242 0.099 Uiso 1 1 calc GR . . D 4
H12C H 0.2220 0.3827 0.5804 0.099 Uiso 1 1 calc GR . . D 4
C13 C 0.3578(4) 0.1784(2) 0.33051(19) 0.0298(11) Uani 1 1 d D . . . .
H13A H 0.298(3) 0.200(3) 0.330(3) 0.08(2) Uiso 1 1 d D . . . .
H13B H 0.396(4) 0.181(3) 0.3009(17) 0.058(17) Uiso 1 1 d D . . . .
C14 C 0.3714(7) 0.1379(4) 0.3767(4) 0.101(3) Uani 1 1 d . U . . .
H14A H 0.3244 0.1511 0.4034 0.121 Uiso 1 1 calc R . . . .
H14B H 0.4405 0.1444 0.3958 0.121 Uiso 1 1 calc R . . . .
C15 C 0.3568(8) 0.0666(5) 0.3660(6) 0.124(4) Uani 1 1 d . . . . .
H15A H 0.4007 0.0532 0.3378 0.149 Uiso 1 1 calc R . . . .
H15B H 0.2862 0.0590 0.3497 0.149 Uiso 1 1 calc R . . . .
C16 C 0.3807(9) 0.0238(6) 0.4204(7) 0.166(6) Uani 1 1 d . . . . .
H16A H 0.4534 0.0236 0.4322 0.249 Uiso 1 1 calc GR . . . .
H16B H 0.3575 -0.0194 0.4118 0.249 Uiso 1 1 calc GR . . . .
H16C H 0.3459 0.0409 0.4509 0.249 Uiso 1 1 calc GR . . . .
C17 C 0.6082(5) 0.2693(5) 0.3626(2) 0.078(3) Uani 1 1 d . . . . .
H17A H 0.6012 0.3109 0.3807 0.094 Uiso 1 1 calc R . . E .
H17B H 0.5799 0.2365 0.3856 0.094 Uiso 1 1 calc R . . E .
C18 C 0.7111(5) 0.2564(4) 0.3582(2) 0.072(2) Uani 1 1 d . . . F 4
H18A H 0.7286 0.2137 0.3730 0.087 Uiso 1 1 calc R . . F 4
H18B H 0.7542 0.2874 0.3809 0.087 Uiso 1 1 calc R . . F 4
C19 C 0.7285(5) 0.2603(4) 0.3003(2) 0.0610(18) Uani 1 1 d . . . . .
H19A H 0.7735 0.2258 0.2909 0.073 Uiso 1 1 calc R . . F .
H19B H 0.7598 0.3013 0.2926 0.073 Uiso 1 1 calc R . . F .
C20 C 0.6267(4) 0.2543(3) 0.26672(19) 0.0391(12) Uani 1 1 d . . . . .
H20A H 0.6201 0.2839 0.2345 0.047 Uiso 1 1 calc R . . . .
H20B H 0.6160 0.2107 0.2521 0.047 Uiso 1 1 calc R . . . .
C21 C 0.0909(5) 0.3019(4) 0.3872(3) 0.0659(18) Uani 1 1 d . . . . .
H21A H 0.1112 0.3448 0.3767 0.079 Uiso 1 1 calc R . . . .
H21B H 0.0895 0.3003 0.4285 0.079 Uiso 1 1 calc R . . . .
C22 C -0.0101(5) 0.2845(3) 0.3564(4) 0.077(2) Uani 1 1 d . . . . .
H22A H -0.0646 0.2983 0.3780 0.093 Uiso 1 1 calc R . . . .
H22B H -0.0198 0.3052 0.3190 0.093 Uiso 1 1 calc R . . . .
C23 C -0.0113(5) 0.2184(3) 0.3503(3) 0.0672(19) Uani 1 1 d . . . . .
H23A H -0.0409 0.2063 0.3119 0.081 Uiso 1 1 calc R . . . .
H23B H -0.0512 0.1987 0.3778 0.081 Uiso 1 1 calc R . . . .
C24 C 0.0983(5) 0.1976(4) 0.3611(4) 0.078(2) Uani 1 1 d . . . . .
H24A H 0.1091 0.1702 0.3949 0.093 Uiso 1 1 calc R . . . .
H24B H 0.1175 0.1738 0.3285 0.093 Uiso 1 1 calc R . . . .
C25 C 0.6063(5) 0.1601(3) 0.4974(2) 0.0575(16) Uani 1 1 d . . . . .
H25A H 0.6247 0.1662 0.5379 0.086 Uiso 1 1 calc GR . . . .
H25B H 0.5506 0.1299 0.4911 0.086 Uiso 1 1 calc GR . . . .
H25C H 0.5854 0.2005 0.4798 0.086 Uiso 1 1 calc GR . . . .
C26 C 1.1419(6) 0.2141(4) 0.5496(3) 0.082(2) Uani 1 1 d . . . . .
H26A H 1.1224 0.1811 0.5748 0.123 Uiso 1 1 calc GR . . . .
H26B H 1.1965 0.2394 0.5694 0.123 Uiso 1 1 calc GR . . . .
H26C H 1.1649 0.1946 0.5163 0.123 Uiso 1 1 calc GR . . . .
C27 C 0.9675(4) 0.2228(2) 0.51746(19) 0.0386(12) Uani 1 1 d . . . . .
C28 C 0.9592(4) 0.1603(2) 0.49887(19) 0.0397(13) Uani 1 1 d . . . . .
H28 H 1.0188 0.1365 0.4969 0.048 Uiso 1 1 calc R . . . .
C29 C 0.8664(4) 0.1317(2) 0.48308(17) 0.0341(12) Uani 1 1 d . . . . .
C30 C 0.7808(4) 0.1670(2) 0.48774(18) 0.0348(12) Uani 1 1 d . . . . .
C31 C 0.7884(4) 0.2294(2) 0.50554(18) 0.0341(12) Uani 1 1 d . . . . .
H31 H 0.7287 0.2528 0.5083 0.041 Uiso 1 1 calc R . . . .
C32 C 0.8810(4) 0.2586(2) 0.51948(17) 0.0346(12) Uani 1 1 d . . . . .
C33 C 0.8872(5) 0.3281(2) 0.53826(19) 0.0408(13) Uani 1 1 d . . . . .
H33A H 0.8315 0.3373 0.5607 0.049 Uiso 1 1 calc R . . . .
H33B H 0.9514 0.3353 0.5626 0.049 Uiso 1 1 calc R . . . .
C34 C 0.6320(5) 0.4081(3) 0.4893(4) 0.090(3) Uani 1 1 d . . . . .
H34A H 0.6641 0.4429 0.5117 0.135 Uiso 1 1 calc GR . . . .
H34B H 0.5846 0.3864 0.5109 0.135 Uiso 1 1 calc GR . . . .
H34C H 0.5958 0.4248 0.4544 0.135 Uiso 1 1 calc GR . . . .
C35 C 1.1338(5) 0.4728(3) 0.4427(3) 0.0595(17) Uani 1 1 d . . . . .
H35A H 1.1151 0.4903 0.4779 0.089 Uiso 1 1 calc GR . . . .
H35B H 1.1793 0.5021 0.4267 0.089 Uiso 1 1 calc GR . . . .
H35C H 1.1676 0.4321 0.4503 0.089 Uiso 1 1 calc GR . . . .
C36 C 0.9630(4) 0.4383(2) 0.42342(18) 0.0341(12) Uani 1 1 d . . . . .
C37 C 0.9675(4) 0.3983(2) 0.47027(18) 0.0370(12) Uani 1 1 d . . . . .
H37 H 1.0310 0.3883 0.4904 0.044 Uiso 1 1 calc R . . . .
C38 C 0.8805(4) 0.3730(2) 0.48789(17) 0.0329(12) Uani 1 1 d . . . . .
C39 C 0.7893(4) 0.3915(2) 0.45894(19) 0.0334(11) Uani 1 1 d . . . . .
C40 C 0.7840(4) 0.4310(2) 0.41173(19) 0.0335(11) Uani 1 1 d . . . . .
H40 H 0.7202 0.4418 0.3922 0.040 Uiso 1 1 calc R . . . .
C41 C 0.8707(4) 0.4545(2) 0.39318(17) 0.0303(11) Uani 1 1 d . . . . .
C42 C 0.8645(4) 0.4951(2) 0.34052(18) 0.0344(11) Uani 1 1 d . . . . .
H42A H 0.9242 0.5230 0.3427 0.041 Uiso 1 1 calc R . . . .
H42B H 0.8039 0.5222 0.3385 0.041 Uiso 1 1 calc R . . . .
C43 C 0.5874(4) 0.4431(3) 0.2463(2) 0.0541(16) Uani 1 1 d . . . . .
H43A H 0.5831 0.4591 0.2077 0.081 Uiso 1 1 calc GR . . . .
H43B H 0.5327 0.4611 0.2650 0.081 Uiso 1 1 calc GR . . . .
H43C H 0.5814 0.3970 0.2456 0.081 Uiso 1 1 calc GR . . . .
C44 C 1.1248(4) 0.3896(3) 0.2286(3) 0.0591(18) Uani 1 1 d . . . . .
H44A H 1.1333 0.4353 0.2252 0.089 Uiso 1 1 calc GR . . . .
H44B H 1.1779 0.3677 0.2113 0.089 Uiso 1 1 calc GR . . . .
H44C H 1.1291 0.3780 0.2684 0.089 Uiso 1 1 calc GR . . . .
C45 C 0.9461(3) 0.3946(2) 0.22154(17) 0.0250(10) Uani 1 1 d . . . . .
C46 C 0.9476(4) 0.4323(2) 0.26886(17) 0.0246(10) Uani 1 1 d . . . . .
H46 H 1.0104 0.4430 0.2895 0.030 Uiso 1 1 calc R . . . .
C47 C 0.8594(4) 0.4548(2) 0.28714(17) 0.0282(11) Uani 1 1 d . . . . .
C48 C 0.7687(4) 0.4375(2) 0.25711(18) 0.0306(11) Uani 1 1 d . . . . .
C49 C 0.7661(4) 0.3996(2) 0.20937(18) 0.0303(11) Uani 1 1 d . . . . .
H49 H 0.7031 0.3889 0.1889 0.036 Uiso 1 1 calc R . . . .
C50 C 0.8545(3) 0.3772(2) 0.19109(16) 0.0228(9) Uani 1 1 d . . . . .
C51 C 0.8491(4) 0.3349(2) 0.13990(17) 0.0303(11) Uani 1 1 d . . . . .
H51A H 0.9073 0.3436 0.1192 0.036 Uiso 1 1 calc R . . . .
H51B H 0.7870 0.3444 0.1145 0.036 Uiso 1 1 calc R . . . .
C52 C 0.5908(4) 0.2209(3) 0.1123(2) 0.0481(15) Uani 1 1 d . . . . .
H52A H 0.6141 0.1892 0.0869 0.072 Uiso 1 1 calc GR . . . .
H52B H 0.5375 0.2465 0.0918 0.072 Uiso 1 1 calc GR . . . .
H52C H 0.5646 0.1996 0.1438 0.072 Uiso 1 1 calc GR . . . .
C53 C 1.1216(4) 0.1691(3) 0.2017(3) 0.0564(16) Uani 1 1 d . . . . .
H53A H 1.1200 0.1781 0.1614 0.085 Uiso 1 1 calc GR . . . .
H53B H 1.1779 0.1407 0.2137 0.085 Uiso 1 1 calc GR . . . .
H53C H 1.1301 0.2086 0.2230 0.085 Uiso 1 1 calc GR . . . .
C54 C 0.9424(4) 0.1721(2) 0.19268(17) 0.0293(11) Uani 1 1 d . . . . .
C55 C 0.9400(4) 0.2346(2) 0.17485(17) 0.0284(10) Uani 1 1 d . . . . .
H55 H 1.0014 0.2572 0.1751 0.034 Uiso 1 1 calc R . . . .
C56 C 0.8494(3) 0.2649(2) 0.15656(16) 0.0249(10) Uani 1 1 d . . . . .
C57 C 0.7617(3) 0.2296(2) 0.15407(16) 0.0266(10) Uani 1 1 d . . . . .
C58 C 0.7643(4) 0.1677(2) 0.17235(16) 0.0297(11) Uani 1 1 d . . . . .
H58 H 0.7030 0.1448 0.1710 0.036 Uiso 1 1 calc R . . . .
C59 C 0.8535(4) 0.1378(2) 0.19253(16) 0.0260(10) Uani 1 1 d . . . . .
C60 C 0.8555(4) 0.0698(2) 0.21428(18) 0.0345(11) Uani 1 1 d . . . . .
H60A H 0.7956 0.0470 0.1961 0.041 Uiso 1 1 calc R . . . .
H60B H 0.9161 0.0482 0.2039 0.041 Uiso 1 1 calc R . . . .
C61 C 0.5887(4) 0.0803(3) 0.2890(2) 0.0498(15) Uani 1 1 d . . . . .
H61A H 0.5838 0.0411 0.3103 0.075 Uiso 1 1 calc GR . . . .
H61B H 0.5328 0.0825 0.2586 0.075 Uiso 1 1 calc GR . . . .
H61C H 0.5857 0.1165 0.3142 0.075 Uiso 1 1 calc GR . . . .
C62 C 1.1020(6) 0.0040(4) 0.3938(3) 0.093(3) Uani 1 1 d . . . . .
H62A H 1.0646 -0.0349 0.3833 0.139 Uiso 1 1 calc GR . . . .
H62B H 1.1525 -0.0044 0.4261 0.139 Uiso 1 1 calc GR . . . .
H62C H 1.1355 0.0185 0.3620 0.139 Uiso 1 1 calc GR . . . .
C63 C 0.9477(4) 0.0572(3) 0.3717(2) 0.0423(13) Uani 1 1 d . . . . .
C64 C 0.9454(4) 0.0594(2) 0.3136(2) 0.0397(12) Uani 1 1 d . . . . .
H64 H 1.0066 0.0551 0.2977 0.048 Uiso 1 1 calc R . . . .
C65 C 0.8563(4) 0.0675(2) 0.27815(18) 0.0329(11) Uani 1 1 d . . . . .
C66 C 0.7673(4) 0.0733(2) 0.30295(19) 0.0331(11) Uani 1 1 d . . . . .
C67 C 0.7700(4) 0.0712(2) 0.3611(2) 0.0371(12) Uani 1 1 d . . . . .
H67 H 0.7090 0.0751 0.3773 0.044 Uiso 1 1 calc R . . . .
C68 C 0.8600(4) 0.0634(2) 0.39630(19) 0.0378(13) Uani 1 1 d . . . . .
C69 C 0.8602(5) 0.0644(2) 0.4605(2) 0.0443(14) Uani 1 1 d . . . . .
H69A H 0.7981 0.0441 0.4703 0.053 Uiso 1 1 calc R . . . .
H69B H 0.9184 0.0399 0.4784 0.053 Uiso 1 1 calc R . . . .
Mg1 Mg 0.40209(14) 0.26987(12) 0.28389(8) 0.0557(6) Uani 1 1 d . . . . .
Mg2 Mg 0.31337(13) 0.26372(10) 0.38338(7) 0.0445(5) Uani 1 1 d . . . . .
O1 O 0.5551(3) 0.2694(2) 0.30523(14) 0.0508(11) Uani 1 1 d . . . . .
O2 O 0.1580(3) 0.25549(19) 0.36989(15) 0.0441(9) Uani 1 1 d . . . . .
O3 O 0.6898(3) 0.13652(17) 0.47334(14) 0.0447(9) Uani 1 1 d . . . . .
O4 O 1.0578(3) 0.2536(2) 0.53283(17) 0.0546(11) Uani 1 1 d . . . . .
O5 O 0.7017(3) 0.36769(18) 0.47703(17) 0.0549(11) Uani 1 1 d . . . . .
O6 O 1.0466(3) 0.46406(19) 0.40429(14) 0.0488(10) Uani 1 1 d . . . . .
O7 O 0.6827(3) 0.46076(18) 0.27680(15) 0.0442(9) Uani 1 1 d . . . . .
O8 O 1.0306(2) 0.37186(16) 0.20109(13) 0.0336(8) Uani 1 1 d . . . . .
O9 O 0.6736(2) 0.26097(16) 0.13354(13) 0.0359(8) Uani 1 1 d . . . . .
O10 O 1.0307(3) 0.14007(16) 0.21150(15) 0.0414(9) Uani 1 1 d . . . . .
O11 O 0.6807(3) 0.08125(17) 0.26595(13) 0.0390(9) Uani 1 1 d . . . . .
O12 O 1.0360(3) 0.0501(2) 0.40797(15) 0.0563(11) Uani 1 1 d . . . . .

loop_
_atom_site_aniso_label
_atom_site_aniso_U_11
_atom_site_aniso_U_22
_atom_site_aniso_U_33
_atom_site_aniso_U_23
_atom_site_aniso_U_13
_atom_site_aniso_U_12
C1 0.031(3) 0.122(6) 0.047(3) -0.003(4) -0.006(3) -0.009(4)
C2 0.037(5) 0.188(11) 0.124(7) 0.079(8) -0.015(5) -0.021(6)
C3 0.059(6) 0.171(11) 0.301(18) 0.164(13) -0.009(8) 0.015(7)
C4 0.136(10) 0.108(8) 0.103(7) 0.002(6) -0.005(6) 0.016(7)
C5 0.028(3) 0.086(4) 0.034(3) 0.002(3) 0.005(2) 0.002(3)
C6 0.034(3) 0.083(4) 0.041(3) 0.005(3) 0.008(3) 0.016(3)
C7 0.048(4) 0.087(5) 0.061(4) 0.014(4) 0.016(3) 0.026(4)
C8 0.094(7) 0.076(5) 0.086(5) -0.011(4) -0.004(5) 0.027(5)
C9 0.035(3) 0.052(3) 0.037(3) 0.000(2) 0.006(2) 0.010(3)
C10 0.032(3) 0.051(3) 0.041(3) -0.001(2) 0.006(2) 0.002(2)
C11 0.036(3) 0.051(3) 0.045(3) -0.005(2) 0.007(2) 0.002(3)
C12 0.067(5) 0.072(4) 0.061(4) -0.014(3) 0.017(3) 0.016(4)
C13 0.018(3) 0.044(3) 0.030(2) -0.018(2) 0.012(2) 0.004(2)
C14 0.073(5) 0.095(5) 0.129(6) -0.058(5) -0.010(5) 0.015(4)
C15 0.092(8) 0.093(7) 0.195(12) -0.058(8) 0.056(8) -0.009(6)
C16 0.114(11) 0.091(8) 0.282(19) -0.036(10) -0.016(11) 0.017(7)
C17 0.032(4) 0.170(8) 0.029(3) -0.025(4) -0.007(2) 0.014(4)
C18 0.046(4) 0.133(7) 0.037(3) -0.008(4) 0.000(3) 0.001(4)
C19 0.033(3) 0.113(6) 0.035(3) 0.013(3) -0.003(2) 0.001(3)
C20 0.027(3) 0.062(3) 0.028(2) -0.003(2) 0.002(2) -0.001(3)
C21 0.042(4) 0.079(5) 0.078(4) -0.013(4) 0.010(3) -0.001(3)
C22 0.038(4) 0.066(5) 0.123(6) -0.016(4) -0.011(4) -0.005(3)
C23 0.038(4) 0.078(5) 0.084(5) -0.011(4) -0.002(3) 0.008(3)
C24 0.051(5) 0.078(5) 0.105(6) -0.014(4) 0.012(4) 0.010(4)
C25 0.046(4) 0.072(4) 0.052(3) -0.015(3) -0.003(3) -0.002(3)
C26 0.059(5) 0.090(6) 0.094(5) 0.002(5) -0.003(4) -0.005(4)
C27 0.045(3) 0.043(3) 0.029(2) -0.003(2) 0.010(2) -0.009(3)
C28 0.049(4) 0.047(3) 0.025(2) 0.008(2) 0.011(2) 0.010(3)
C29 0.049(3) 0.036(3) 0.018(2) 0.0047(19) 0.007(2) 0.003(2)
C30 0.049(3) 0.036(3) 0.020(2) -0.0005(19) 0.003(2) -0.003(2)
C31 0.044(3) 0.039(3) 0.020(2) 0.0025(19) 0.007(2) 0.006(2)
C32 0.054(4) 0.036(3) 0.016(2) 0.0036(18) 0.010(2) -0.001(3)
C33 0.059(4) 0.043(3) 0.023(2) -0.003(2) 0.016(2) -0.005(3)
C34 0.042(4) 0.061(4) 0.175(9) 0.017(5) 0.048(5) 0.008(3)
C35 0.044(4) 0.079(5) 0.057(3) -0.025(3) 0.010(3) -0.006(3)
C36 0.041(3) 0.038(3) 0.025(2) -0.003(2) 0.013(2) -0.008(2)
C37 0.044(3) 0.044(3) 0.021(2) -0.001(2) -0.002(2) -0.004(3)
C38 0.051(3) 0.031(3) 0.019(2) -0.0018(18) 0.013(2) -0.002(2)
C39 0.038(3) 0.033(3) 0.033(2) 0.002(2) 0.018(2) 0.002(2)
C40 0.041(3) 0.030(3) 0.032(2) 0.001(2) 0.015(2) 0.004(2)
C41 0.042(3) 0.026(2) 0.025(2) -0.0022(18) 0.009(2) 0.000(2)
C42 0.044(3) 0.031(2) 0.030(2) -0.002(2) 0.013(2) -0.001(2)
C43 0.031(3) 0.076(4) 0.055(3) -0.001(3) 0.006(3) 0.005(3)
C44 0.027(3) 0.063(4) 0.084(4) -0.035(3) -0.006(3) 0.002(3)
C45 0.025(3) 0.028(2) 0.022(2) -0.0012(17) 0.0018(18) -0.004(2)
C46 0.026(3) 0.024(2) 0.023(2) 0.0015(17) -0.0011(18) -0.0053(19)
C47 0.039(3) 0.025(2) 0.022(2) 0.0033(18) 0.008(2) -0.003(2)
C48 0.033(3) 0.033(3) 0.026(2) 0.0039(19) 0.007(2) -0.001(2)
C49 0.026(3) 0.039(3) 0.026(2) 0.0000(19) 0.0020(19) -0.001(2)
C50 0.023(2) 0.024(2) 0.021(2) 0.0022(17) 0.0019(18) -0.0045(19)
C51 0.030(3) 0.044(3) 0.017(2) -0.0043(19) 0.0022(18) -0.005(2)
C52 0.029(3) 0.069(4) 0.043(3) 0.011(3) -0.007(2) -0.017(3)
C53 0.033(3) 0.057(4) 0.078(4) -0.009(3) 0.001(3) 0.006(3)
C54 0.025(3) 0.039(3) 0.023(2) -0.0064(19) 0.0002(19) 0.001(2)
C55 0.025(3) 0.037(3) 0.023(2) -0.0099(19) 0.0037(18) -0.005(2)
C56 0.025(3) 0.039(3) 0.0115(18) -0.0038(17) 0.0047(17) -0.004(2)
C57 0.025(3) 0.038(3) 0.0172(19) 0.0012(18) 0.0027(18) -0.001(2)
C58 0.026(3) 0.045(3) 0.019(2) -0.0076(19) 0.0065(18) -0.009(2)
C59 0.032(3) 0.028(2) 0.019(2) -0.0060(17) 0.0055(19) -0.001(2)
C60 0.041(3) 0.035(3) 0.028(2) -0.006(2) 0.007(2) -0.001(2)
C61 0.046(4) 0.060(4) 0.045(3) -0.006(3) 0.013(3) -0.016(3)
C62 0.077(6) 0.139(7) 0.059(4) -0.022(4) -0.008(4) 0.066(5)
C63 0.052(4) 0.043(3) 0.032(3) -0.003(2) 0.002(2) 0.008(3)
C64 0.044(3) 0.038(3) 0.037(3) -0.008(2) 0.009(2) 0.005(2)
C65 0.045(3) 0.027(2) 0.028(2) -0.0023(19) 0.007(2) -0.004(2)
C66 0.045(3) 0.026(2) 0.029(2) -0.0031(19) 0.006(2) -0.006(2)
C67 0.052(4) 0.028(3) 0.034(2) 0.001(2) 0.013(2) -0.005(2)
C68 0.057(4) 0.028(3) 0.031(2) 0.000(2) 0.015(2) 0.001(2)
C69 0.067(4) 0.037(3) 0.031(2) 0.003(2) 0.014(3) 0.011(3)
Mg1 0.0270(11) 0.1025(17) 0.0371(10) -0.0189(10) 0.0017(8) 0.0006(11)
Mg2 0.0264(10) 0.0690(13) 0.0381(9) -0.0115(9) 0.0044(7) 0.0083(9)
O1 0.022(2) 0.099(3) 0.0303(17) -0.0199(19) -0.0012(15) 0.004(2)
O2 0.0211(19) 0.068(3) 0.044(2) -0.0137(18) 0.0072(15) 0.0024(18)
O3 0.044(2) 0.049(2) 0.0406(19) -0.0135(17) 0.0058(17) -0.0046(19)
O4 0.046(3) 0.060(3) 0.059(2) -0.006(2) 0.011(2) -0.007(2)
O5 0.057(3) 0.043(2) 0.073(3) 0.0172(19) 0.041(2) 0.009(2)
O6 0.041(2) 0.074(3) 0.0323(18) 0.0055(18) 0.0061(16) -0.017(2)
O7 0.034(2) 0.054(2) 0.046(2) -0.0102(17) 0.0137(17) 0.0024(18)
O8 0.0240(19) 0.0406(19) 0.0363(17) -0.0136(15) 0.0037(14) -0.0072(15)
O9 0.0210(18) 0.050(2) 0.0351(17) 0.0072(15) -0.0034(14) -0.0061(16)
O10 0.032(2) 0.038(2) 0.055(2) -0.0050(16) 0.0058(17) 0.0027(16)
O11 0.036(2) 0.048(2) 0.0341(17) 0.0012(15) 0.0089(16) -0.0057(17)
O12 0.066(3) 0.064(3) 0.0372(19) -0.0140(18) -0.0003(19) 0.022(2)

loop_
_atom_type_symbol
_atom_type_description
_atom_type_scat_dispersion_real
_atom_type_scat_dispersion_imag
_atom_type_scat_source
C C 0.0033 0.0016 'International Tables Vol C Tables 4.2.6.8 and 6.1.1.4'
H H 0.0000 0.0000 'International Tables Vol C Tables 4.2.6.8 and 6.1.1.4'
O O 0.0106 0.0060 'International Tables Vol C Tables 4.2.6.8 and 6.1.1.4'
Mg Mg 0.0486 0.0363 'International Tables Vol C Tables 4.2.6.8 and 6.1.1.4'

loop_
_geom_angle_atom_site_label_1
_geom_angle_atom_site_label_2
_geom_angle_atom_site_label_3
_geom_angle
H1A C1 H1B 107.5
C2 C1 H1A 108.4
C2 C1 H1B 108.4
C2 C1 Mg1 115.4(5)
Mg1 C1 H1A 108.4
Mg1 C1 H1B 108.4
C1 C2 H2A 105.4
C1 C2 H2B 105.4
H2A C2 H2B 106.0
C3 C2 C1 127.7(9)
C3 C2 H2A 105.4
C3 C2 H2B 105.4
C2 C3 H3A 105.6
C2 C3 H3B 105.6
C2 C3 C4 126.7(11)
H3A C3 H3B 106.1
C4 C3 H3A 105.6
C4 C3 H3B 105.6
C3 C4 H4A 109.5
C3 C4 H4B 109.5
C3 C4 H4C 109.5
H4A C4 H4B 109.5
H4A C4 H4C 109.5
H4B C4 H4C 109.5
H5A C5 H5B 100(6)
C6 C5 H5A 104(3)
C6 C5 H5B 91(5)
C6 C5 Mg1 117.9(4)
C6 C5 Mg2 117.4(4)
Mg1 C5 H5A 136(3)
Mg1 C5 H5B 93(5)
Mg1 C5 Mg2 75.4(2)
Mg2 C5 H5A 74(3)
Mg2 C5 H5B 152(5)
C5 C6 H6A 108.5
C5 C6 H6B 108.5
C5 C6 C7 115.1(5)
H6A C6 H6B 107.5
C7 C6 H6A 108.5
C7 C6 H6B 108.5
C6 C7 H7A 108.9
C6 C7 H7B 108.9
H7A C7 H7B 107.7
C8 C7 C6 113.5(6)
C8 C7 H7A 108.9
C8 C7 H7B 108.9
C7 C8 H8A 109.5
C7 C8 H8B 109.5
C7 C8 H8C 109.5
H8A C8 H8B 109.5
H8A C8 H8C 109.5
H8B C8 H8C 109.5
H9A C9 H9B 107.7
C10 C9 H9A 108.9
C10 C9 H9B 108.9
C10 C9 Mg2 113.4(3)
Mg2 C9 H9A 108.9
Mg2 C9 H9B 108.9
C9 C10 H10A 108.1
C9 C10 H10B 108.1
H10A C10 H10B 107.3
C11 C10 C9 116.6(5)
C11 C10 H10A 108.1
C11 C10 H10B 108.1
C10 C11 H11A 108.8
C10 C11 H11B 108.8
H11A C11 H11B 107.7
C12 C11 C10 113.7(5)
C12 C11 H11A 108.8
C12 C11 H11B 108.8
C11 C12 H12A 109.5
C11 C12 H12B 109.5
C11 C12 H12C 109.5
H12A C12 H12B 109.5
H12A C12 H12C 109.5
H12B C12 H12C 109.5
H13A C13 H13B 121(6)
C14 C13 H13A 110(4)
C14 C13 H13B 128(4)
C14 C13 Mg1 150.3(5)
C14 C13 Mg2 93.6(4)
Mg1 C13 H13A 82(5)
Mg1 C13 H13B 53(4)
Mg2 C13 H13A 49(4)
Mg2 C13 H13B 125(4)
Mg2 C13 Mg1 73.37(17)
C13 C14 H14A 107.8
C13 C14 H14B 107.8
C13 C14 C15 118.0(8)
H14A C14 H14B 107.1
C15 C14 H14A 107.8
C15 C14 H14B 107.8
C14 C15 H15A 108.6
C14 C15 H15B 108.6
C14 C15 C16 114.5(10)
H15A C15 H15B 107.6
C16 C15 H15A 108.6
C16 C15 H15B 108.6
C15 C16 H16A 109.5
C15 C16 H16B 109.5
C15 C16 H16C 109.5
H16A C16 H16B 109.5
H16A C16 H16C 109.5
H16B C16 H16C 109.5
H17A C17 H17B 108.5
C18 C17 H17A 110.3
C18 C17 H17B 110.3
C18 C17 O1 107.2(5)
O1 C17 H17A 110.3
O1 C17 H17B 110.3
C17 C18 H18A 109.8
C17 C18 H18B 109.8
C17 C18 C19 109.4(5)
H18A C18 H18B 108.2
C19 C18 H18A 109.8
C19 C18 H18B 109.8
C18 C19 H19A 110.6
C18 C19 H19B 110.6
C18 C19 C20 105.6(5)
H19A C19 H19B 108.7
C20 C19 H19A 110.6
C20 C19 H19B 110.6
C19 C20 H20A 110.6
C19 C20 H20B 110.6
H20A C20 H20B 108.8
O1 C20 C19 105.6(4)
O1 C20 H20A 110.6
O1 C20 H20B 110.6
H21A C21 H21B 108.9
C22 C21 H21A 110.9
C22 C21 H21B 110.9
O2 C21 H21A 110.9
O2 C21 H21B 110.9
O2 C21 C22 104.4(5)
C21 C22 H22A 110.3
C21 C22 H22B 110.3
H22A C22 H22B 108.6
C23 C22 C21 107.0(6)
C23 C22 H22A 110.3
C23 C22 H22B 110.3
C22 C23 H23A 110.6
C22 C23 H23B 110.6
C22 C23 C24 105.8(6)
H23A C23 H23B 108.7
C24 C23 H23A 110.6
C24 C23 H23B 110.6
C23 C24 H24A 110.5
C23 C24 H24B 110.5
H24A C24 H24B 108.7
O2 C24 C23 106.2(6)
O2 C24 H24A 110.5
O2 C24 H24B 110.5
H25A C25 H25B 109.5
H25A C25 H25C 109.5
H25B C25 H25C 109.5
O3 C25 H25A 109.5
O3 C25 H25B 109.5
O3 C25 H25C 109.5
H26A C26 H26B 109.5
H26A C26 H26C 109.5
H26B C26 H26C 109.5
O4 C26 H26A 109.5
O4 C26 H26B 109.5
O4 C26 H26C 109.5
C32 C27 C28 119.6(5)
O4 C27 C28 124.4(5)
O4 C27 C32 116.0(5)
C27 C28 H28 118.9
C29 C28 C27 122.2(5)
C29 C28 H28 118.9
C28 C29 C69 120.7(5)
C30 C29 C28 117.6(5)
C30 C29 C69 121.7(5)
C29 C30 C31 120.6(5)
C29 C30 O3 116.1(4)
O3 C30 C31 123.4(5)
C30 C31 H31 119.1
C30 C31 C32 121.8(5)
C32 C31 H31 119.1
C27 C32 C33 121.2(5)
C31 C32 C27 118.2(5)
C31 C32 C33 120.7(5)
C32 C33 H33A 109.3
C32 C33 H33B 109.3
H33A C33 H33B 108.0
C38 C33 C32 111.6(4)
C38 C33 H33A 109.3
C38 C33 H33B 109.3
H34A C34 H34B 109.5
H34A C34 H34C 109.5
H34B C34 H34C 109.5
O5 C34 H34A 109.5
O5 C34 H34B 109.5
O5 C34 H34C 109.5
H35A C35 H35B 109.5
H35A C35 H35C 109.5
H35B C35 H35C 109.5
O6 C35 H35A 109.5
O6 C35 H35B 109.5
O6 C35 H35C 109.5
C41 C36 C37 120.9(5)
O6 C36 C37 123.3(5)
O6 C36 C41 115.8(4)
C36 C37 H37 119.4
C38 C37 C36 121.3(5)
C38 C37 H37 119.4
C37 C38 C33 120.5(5)
C39 C38 C33 122.2(5)
C39 C38 C37 117.2(4)
C38 C39 C40 121.9(5)
C38 C39 O5 117.8(4)
O5 C39 C40 120.3(5)
C39 C40 H40 119.7
C41 C40 C39 120.7(5)
C41 C40 H40 119.7
C36 C41 C42 121.7(4)
C40 C41 C36 117.9(4)
C40 C41 C42 120.3(5)
C41 C42 H42A 109.3
C41 C42 H42B 109.3
C41 C42 C47 111.6(4)
H42A C42 H42B 108.0
C47 C42 H42A 109.3
C47 C42 H42B 109.3
H43A C43 H43B 109.5
H43A C43 H43C 109.5
H43B C43 H43C 109.5
O7 C43 H43A 109.5
O7 C43 H43B 109.5
O7 C43 H43C 109.5
H44A C44 H44B 109.5
H44A C44 H44C 109.5
H44B C44 H44C 109.5
O8 C44 H44A 109.5
O8 C44 H44B 109.5
O8 C44 H44C 109.5
C46 C45 C50 120.2(4)
O8 C45 C46 124.3(4)
O8 C45 C50 115.5(4)
C45 C46 H46 119.1
C45 C46 C47 121.8(4)
C47 C46 H46 119.1
C46 C47 C42 120.0(4)
C48 C47 C42 121.9(4)
C48 C47 C46 118.0(4)
C47 C48 C49 120.8(4)
C47 C48 O7 116.2(4)
O7 C48 C49 123.0(4)
C48 C49 H49 119.5
C48 C49 C50 121.1(4)
C50 C49 H49 119.5
C45 C50 C51 122.1(4)
C49 C50 C45 118.1(4)
C49 C50 C51 119.8(4)
C50 C51 H51A 109.4
C50 C51 H51B 109.4
C50 C51 C56 111.3(3)
H51A C51 H51B 108.0
C56 C51 H51A 109.4
C56 C51 H51B 109.4
H52A C52 H52B 109.5
H52A C52 H52C 109.5
H52B C52 H52C 109.5
O9 C52 H52A 109.5
O9 C52 H52B 109.5
O9 C52 H52C 109.5
H53A C53 H53B 109.5
H53A C53 H53C 109.5
H53B C53 H53C 109.5
O10 C53 H53A 109.5
O10 C53 H53B 109.5
O10 C53 H53C 109.5
C55 C54 C59 120.5(4)
C55 C54 O10 123.4(4)
O10 C54 C59 116.1(4)
C54 C55 H55 119.3
C54 C55 C56 121.3(4)
C56 C55 H55 119.3
C55 C56 C51 120.0(4)
C57 C56 C51 122.2(4)
C57 C56 C55 117.8(4)
C56 C57 O9 115.9(4)
C58 C57 C56 120.6(4)
C58 C57 O9 123.6(4)
C57 C58 H58 119.0
C57 C58 C59 122.0(4)
C59 C58 H58 119.0
C54 C59 C60 120.7(4)
C58 C59 C54 117.6(4)
C58 C59 C60 121.7(4)
C59 C60 H60A 109.3
C59 C60 H60B 109.3
H60A C60 H60B 108.0
C65 C60 C59 111.6(4)
C65 C60 H60A 109.3
C65 C60 H60B 109.3
H61A C61 H61B 109.5
H61A C61 H61C 109.5
H61B C61 H61C 109.5
O11 C61 H61A 109.5
O11 C61 H61B 109.5
O11 C61 H61C 109.5
H62A C62 H62B 109.5
H62A C62 H62C 109.5
H62B C62 H62C 109.5
O12 C62 H62A 109.5
O12 C62 H62B 109.5
O12 C62 H62C 109.5
C68 C63 C64 120.4(5)
C68 C63 O12 116.6(4)
O12 C63 C64 123.0(5)
C63 C64 H64 119.0
C65 C64 C63 122.0(5)
C65 C64 H64 119.0
C64 C65 C60 121.1(5)
C64 C65 C66 117.6(4)
C66 C65 C60 121.2(5)
C67 C66 C65 120.2(5)
O11 C66 C65 115.5(4)
O11 C66 C67 124.3(5)
C66 C67 H67 119.2
C66 C67 C68 121.6(5)
C68 C67 H67 119.2
C63 C68 C67 118.1(4)
C63 C68 C69 121.9(5)
C67 C68 C69 120.0(5)
C29 C69 C68 111.2(4)
C29 C69 H69A 109.4
C29 C69 H69B 109.4
C68 C69 H69A 109.4
C68 C69 H69B 109.4
H69A C69 H69B 108.0
C1 Mg1 C5 115.6(3)
C1 Mg1 C13 117.4(3)
C1 Mg1 H13A 113.9(16)
C1 Mg1 H13B 103.3(14)
C1 Mg1 Mg2 141.8(2)
C5 Mg1 C13 105.6(2)
C5 Mg1 H13A 89.4(12)
C5 Mg1 H13B 127.8(8)
C5 Mg1 Mg2 52.88(16)
C13 Mg1 H13A 22.1(6)
C13 Mg1 H13B 22.3(7)
C13 Mg1 Mg2 52.94(12)
H13A Mg1 H13B 41.7(13)
Mg2 Mg1 H13A 41.2(16)
Mg2 Mg1 H13B 75.0(8)
O1 Mg1 C1 110.5(2)
O1 Mg1 C5 105.82(19)
O1 Mg1 C13 100.37(19)
O1 Mg1 H13A 120.0(10)
O1 Mg1 H13B 90.6(16)
O1 Mg1 Mg2 107.66(12)
C5 Mg2 H5A 29.5(17)
C5 Mg2 C13 105.2(2)
C5 Mg2 H13A 103(2)
C5 Mg2 Mg1 51.73(16)
H5A Mg2 H13A 117(2)
C9 Mg2 C5 110.0(2)
C9 Mg2 H5A 103.2(17)
C9 Mg2 C13 123.8(2)
C9 Mg2 H13A 140.1(17)
C9 Mg2 Mg1 133.29(18)
C13 Mg2 H5A 127.5(17)
C13 Mg2 H13A 21.7(9)
C13 Mg2 Mg1 53.69(14)
Mg1 Mg2 H5A 78.0(17)
Mg1 Mg2 H13A 58(2)
O2 Mg2 C5 103.01(19)
O2 Mg2 H5A 79.9(18)
O2 Mg2 C9 112.87(19)
O2 Mg2 C13 99.70(17)
O2 Mg2 H13A 79.1(11)
O2 Mg2 Mg1 113.22(12)
C17 O1 Mg1 126.1(3)
C20 O1 C17 108.3(4)
C20 O1 Mg1 124.3(3)
C21 O2 C24 105.5(5)
C21 O2 Mg2 123.5(4)
C24 O2 Mg2 127.7(4)
C30 O3 C25 116.8(4)
C27 O4 C26 115.8(5)
C34 O5 C39 118.5(5)
C36 O6 C35 118.7(4)
C48 O7 C43 117.2(4)
C45 O8 C44 118.2(4)
C57 O9 C52 115.3(4)
C54 O10 C53 116.9(4)
C66 O11 C61 116.9(4)
C63 O12 C62 116.3(5)

loop_
_geom_bond_atom_site_label_1
_geom_bond_atom_site_label_2
_geom_bond_distance
C1 H1A 0.9900
C1 H1B 0.9900
C1 C2 1.564(11)
C1 Mg1 2.136(6)
C2 H2A 0.9900
C2 H2B 0.9900
C2 C3 1.291(12)
C3 H3A 0.9900
C3 H3B 0.9900
C3 C4 1.441(14)
C4 H4A 0.9800
C4 H4B 0.9800
C4 H4C 0.9800
C5 H5A 1.16(7)
C5 H5B 1.15(11)
C5 C6 1.518(9)
C5 Mg1 2.264(7)
C5 Mg2 2.300(7)
C6 H6A 0.9900
C6 H6B 0.9900
C6 C7 1.553(9)
C7 H7A 0.9900
C7 H7B 0.9900
C7 C8 1.504(10)
C8 H8A 0.9800
C8 H8B 0.9800
C8 H8C 0.9800
C9 H9A 0.9900
C9 H9B 0.9900
C9 C10 1.531(7)
C9 Mg2 2.140(5)
C10 H10A 0.9900
C10 H10B 0.9900
C10 C11 1.515(7)
C11 H11A 0.9900
C11 H11B 0.9900
C11 C12 1.514(8)
C12 H12A 0.9800
C12 H12B 0.9800
C12 H12C 0.9800
C13 H13A 0.91(2)
C13 H13B 0.92(2)
C13 C14 1.394(11)
C13 Mg1 2.347(6)
C13 Mg2 2.324(5)
C14 H14A 0.9900
C14 H14B 0.9900
C14 C15 1.542(12)
C15 H15A 0.9900
C15 H15B 0.9900
C15 C16 1.585(17)
C16 H16A 0.9800
C16 H16B 0.9800
C16 H16C 0.9800
C17 H17A 0.9900
C17 H17B 0.9900
C17 C18 1.421(9)
C17 O1 1.468(6)
C18 H18A 0.9900
C18 H18B 0.9900
C18 C19 1.435(8)
C19 H19A 0.9900
C19 H19B 0.9900
C19 C20 1.502(7)
C20 H20A 0.9900
C20 H20B 0.9900
C20 O1 1.445(6)
C21 H21A 0.9900
C21 H21B 0.9900
C21 C22 1.506(9)
C21 O2 1.426(7)
C22 H22A 0.9900
C22 H22B 0.9900
C22 C23 1.408(10)
C23 H23A 0.9900
C23 H23B 0.9900
C23 C24 1.525(9)
C24 H24A 0.9900
C24 H24B 0.9900
C24 O2 1.465(8)
C25 H25A 0.9800
C25 H25B 0.9800
C25 H25C 0.9800
C25 O3 1.410(7)
C26 H26A 0.9800
C26 H26B 0.9800
C26 H26C 0.9800
C26 O4 1.420(9)
C27 C28 1.396(7)
C27 C32 1.390(8)
C27 O4 1.384(7)
C28 H28 0.9500
C28 C29 1.393(8)
C29 C30 1.384(7)
C29 C69 1.523(7)
C30 C31 1.388(7)
C30 O3 1.386(6)
C31 H31 0.9500
C31 C32 1.390(7)
C32 C33 1.539(7)
C33 H33A 0.9900
C33 H33B 0.9900
C33 C38 1.529(6)
C34 H34A 0.9800
C34 H34B 0.9800
C34 H34C 0.9800
C34 O5 1.326(7)
C35 H35A 0.9800
C35 H35B 0.9800
C35 H35C 0.9800
C35 O6 1.408(7)
C36 C37 1.400(7)
C36 C41 1.397(7)
C36 O6 1.374(6)
C37 H37 0.9500
C37 C38 1.393(7)
C38 C39 1.386(7)
C39 C40 1.401(6)
C39 O5 1.393(6)
C40 H40 0.9500
C40 C41 1.386(7)
C41 C42 1.520(6)
C42 H42A 0.9900
C42 H42B 0.9900
C42 C47 1.532(6)
C43 H43A 0.9800
C43 H43B 0.9800
C43 H43C 0.9800
C43 O7 1.441(7)
C44 H44A 0.9800
C44 H44B 0.9800
C44 H44C 0.9800
C44 O8 1.400(6)
C45 C46 1.383(6)
C45 C50 1.398(6)
C45 O8 1.374(5)
C46 H46 0.9500
C46 C47 1.393(6)
C47 C48 1.383(7)
C48 C49 1.393(6)
C48 O7 1.387(6)
C49 H49 0.9500
C49 C50 1.394(6)
C50 C51 1.512(6)
C51 H51A 0.9900
C51 H51B 0.9900
C51 C56 1.536(6)
C52 H52A 0.9800
C52 H52B 0.9800
C52 H52C 0.9800
C52 O9 1.439(6)
C53 H53A 0.9800
C53 H53B 0.9800
C53 H53C 0.9800
C53 O10 1.408(7)
C54 C55 1.391(7)
C54 C59 1.393(7)
C54 O10 1.391(6)
C55 H55 0.9500
C55 C56 1.395(7)
C56 C57 1.387(6)
C57 C58 1.383(7)
C57 O9 1.390(6)
C58 H58 0.9500
C58 C59 1.386(7)
C59 C60 1.531(6)
C60 H60A 0.9900
C60 H60B 0.9900
C60 C65 1.528(6)
C61 H61A 0.9800
C61 H61B 0.9800
C61 H61C 0.9800
C61 O11 1.410(6)
C62 H62A 0.9800
C62 H62B 0.9800
C62 H62C 0.9800
C62 O12 1.388(7)
C63 C64 1.388(7)
C63 C68 1.383(8)
C63 O12 1.386(7)
C64 H64 0.9500
C64 C65 1.388(7)
C65 C66 1.400(7)
C66 C67 1.390(6)
C66 O11 1.382(6)
C67 H67 0.9500
C67 C68 1.393(8)
C68 C69 1.536(6)
C69 H69A 0.9900
C69 H69B 0.9900
Mg1 H13A 2.39(7)
Mg1 H13B 1.93(6)
Mg1 Mg2 2.791(3)
Mg1 O1 2.051(4)
Mg2 H5A 2.27(7)
Mg2 H13A 1.86(7)
Mg2 O2 2.074(4)
